data_7217521
loop_
_publ_author_name
'Owczarek, Magdalena'
'Majerz, Irena'
'Jakubas, Ryszard'

_publ_section_title
;
 Weak hydrogen and dihydrogen bonds instead of strong N--H&#x22EF;O bonds
 of a tricyclic [1,2,4,5]-tetrazine derivative. Single-crystal X-ray
 diffraction, theoretical calculations and Hirshfeld surface analysis
;
_journal_issue 33
_journal_name_full CrystEngComm
_journal_page_first 7638
_journal_paper_doi 10.1039/C4CE00571F
_journal_volume 16
_journal_year 2014
_chemical_formula_moiety 'C8 H16 N4 O2'
_chemical_formula_sum 'C8 H16 N4 O2'
_chemical_formula_weight 200.25
_chemical_name_systematic
; 
 ? 
;
_space_group_IT_number 14
_symmetry_space_group_name_Hall '-P 2ybc'
_symmetry_space_group_name_H-M 'P 1 21/c 1'
_atom_sites_solution_hydrogens geom
_atom_sites_solution_primary direct
_atom_sites_solution_secondary difmap
_audit_creation_method SHELXL-97
_cell_angle_alpha 90.00
_cell_angle_beta 112.18(5)
_cell_angle_gamma 90.00
_cell_formula_units_Z 2
_cell_length_a 9.789(5)
_cell_length_b 6.441(3)
_cell_length_c 7.862(4)
_cell_measurement_reflns_used 2601
_cell_measurement_temperature 100(2)
_cell_measurement_theta_max 36.5874
_cell_measurement_theta_min 3.1566
_cell_volume 459.0(4)
_computing_cell_refinement
;
CrysAlis RED, Oxford Diffraction Ltd.,
Version 1.171.33.66 (release 28-04-2010 CrysAlis171 .NET)
(compiled Apr 28 2010,14:27:37)
;
_computing_data_collection
;
CrysAlis CCD, Oxford Diffraction Ltd.,
Version 1.171.33.66 (release 28-04-2010 CrysAlis171 .NET)
(compiled Apr 28 2010,14:27:37)
;
_computing_data_reduction
;
CrysAlis RED, Oxford Diffraction Ltd.,
Version 1.171.33.66 (release 28-04-2010 CrysAlis171 .NET)
(compiled Apr 28 2010,14:27:37)
;
_computing_structure_refinement 'SHELXL-97 (Sheldrick, 1997)'
_computing_structure_solution 'SHELXS-97 (Sheldrick, 1990)'
_diffrn_ambient_temperature 100(2)
_diffrn_detector_area_resol_mean 8.3359
_diffrn_measured_fraction_theta_full 0.999
_diffrn_measured_fraction_theta_max 0.591
_diffrn_measurement_device_type 'Xcalibur, Sapphire2, large Be window'
_diffrn_radiation_monochromator graphite
_diffrn_radiation_source 'fine-focus sealed tube'
_diffrn_radiation_type MoK\a
_diffrn_radiation_wavelength 0.71073
_diffrn_reflns_av_R_equivalents 0.0147
_diffrn_reflns_av_unetI/netI 0.0137
_diffrn_reflns_limit_h_max 13
_diffrn_reflns_limit_h_min -8
_diffrn_reflns_limit_k_max 8
_diffrn_reflns_limit_k_min -8
_diffrn_reflns_limit_l_max 12
_diffrn_reflns_limit_l_min -10
_diffrn_reflns_number 3621
_diffrn_reflns_theta_full 25.00
_diffrn_reflns_theta_max 36.67
_diffrn_reflns_theta_min 3.88
_exptl_absorpt_coefficient_mu 0.107
_exptl_absorpt_correction_type none
_exptl_crystal_colour colorless
_exptl_crystal_density_diffrn 1.449
_exptl_crystal_density_method 'not measured'
_exptl_crystal_description block
_exptl_crystal_F_000 216
_exptl_crystal_size_max 0.49
_exptl_crystal_size_mid 0.38
_exptl_crystal_size_min 0.32
_refine_diff_density_max 0.461
_refine_diff_density_min -0.270
_refine_diff_density_rms 0.070
_refine_ls_extinction_method none
_refine_ls_goodness_of_fit_ref 1.132
_refine_ls_hydrogen_treatment constr
_refine_ls_matrix_type full
_refine_ls_number_parameters 64
_refine_ls_number_reflns 1349
_refine_ls_number_restraints 0
_refine_ls_restrained_S_all 1.132
_refine_ls_R_factor_all 0.0477
_refine_ls_R_factor_gt 0.0434
_refine_ls_shift/su_max 0.000
_refine_ls_shift/su_mean 0.000
_refine_ls_structure_factor_coef Fsqd
_refine_ls_weighting_details 'calc w=1/[\s^2^(Fo^2^)+(0.0848P)^2^+0.0540P] where P=(Fo^2^+2Fc^2^)/3'
_refine_ls_weighting_scheme calc
_refine_ls_wR_factor_gt 0.1300
_refine_ls_wR_factor_ref 0.1331
_reflns_number_gt 1159
_reflns_number_total 1349
_reflns_threshold_expression >2sigma(I)
_cod_duplicate_entry 7216389
_cod_data_source_file c4ce00571f2.cif
_cod_data_source_block tricyklo
_cod_original_sg_symbol_H-M 'P 21/c'
_cod_database_code 7217521

loop_
_symmetry_equiv_pos_as_xyz
'x, y, z'
'-x, y+1/2, -z+1/2'
'-x, -y, -z'
'x, -y-1/2, z-1/2'

loop_
_atom_site_label
_atom_site_type_symbol
_atom_site_fract_x
_atom_site_fract_y
_atom_site_fract_z
_atom_site_U_iso_or_equiv
_atom_site_adp_type
_atom_site_occupancy
_atom_site_symmetry_multiplicity
_atom_site_calc_flag
_atom_site_refinement_flags
N2 N 0.97143(8) 0.28817(13) 0.02667(9) 0.0141(2) Uani 1 1 d .
N1 N 0.85402(8) 0.44027(12) -0.04091(9) 0.0128(2) Uani 1 1 d .
O1 O 0.63689(7) 0.65813(11) -0.33087(8) 0.0175(2) Uani 1 1 d .
C2 C 0.71945(10) 0.33561(15) -0.16144(11) 0.0153(2) Uani 1 1 d .
H2B H 0.6910 0.2268 -0.0921 0.018 Uiso 1 1 calc R
H2A H 0.7368 0.2686 -0.2648 0.018 Uiso 1 1 calc R
C3 C 1.10512(10) 0.39469(14) 0.14312(11) 0.0131(2) Uani 1 1 d .
H3 H 1.0886 0.4578 0.2500 0.016 Uiso 1 1 calc R
C1 C 0.59702(11) 0.49501(16) -0.23439(12) 0.0172(2) Uani 1 1 d .
H1B H 0.5061 0.4262 -0.3182 0.021 Uiso 1 1 calc R
H1A H 0.5761 0.5549 -0.1308 0.021 Uiso 1 1 calc R
C4 C 1.23176(10) 0.24059(15) 0.21347(11) 0.0153(2) Uani 1 1 d .
H4A H 1.2060 0.1282 0.2820 0.018 Uiso 1 1 calc R
H4B H 1.2486 0.1774 0.1083 0.018 Uiso 1 1 calc R
HN2 H 0.9841 0.2363 -0.0735 0.018 Uiso 1 1 d R

loop_
_atom_site_aniso_label
_atom_site_aniso_U_11
_atom_site_aniso_U_22
_atom_site_aniso_U_33
_atom_site_aniso_U_23
_atom_site_aniso_U_13
_atom_site_aniso_U_12
N2 0.0128(4) 0.0125(4) 0.0161(3) 0.0000(2) 0.0043(3) 0.0012(3)
N1 0.0110(4) 0.0123(4) 0.0143(3) 0.0013(2) 0.0039(3) 0.0005(3)
O1 0.0141(4) 0.0192(4) 0.0159(3) 0.0029(2) 0.0018(2) -0.0009(3)
C2 0.0135(5) 0.0154(5) 0.0154(3) -0.0009(3) 0.0035(3) -0.0020(3)
C3 0.0129(5) 0.0132(5) 0.0131(3) 0.0007(3) 0.0048(3) -0.0002(3)
C1 0.0136(5) 0.0189(5) 0.0178(3) 0.0019(3) 0.0046(3) -0.0009(3)
C4 0.0135(5) 0.0145(5) 0.0163(3) 0.0012(3) 0.0037(3) 0.0006(3)

loop_
_atom_type_symbol
_atom_type_description
_atom_type_scat_dispersion_real
_atom_type_scat_dispersion_imag
_atom_type_scat_source
C C 0.0033 0.0016 'International Tables Vol C Tables 4.2.6.8 and 6.1.1.4'
H H 0.0000 0.0000 'International Tables Vol C Tables 4.2.6.8 and 6.1.1.4'
N N 0.0061 0.0033 'International Tables Vol C Tables 4.2.6.8 and 6.1.1.4'
O O 0.0106 0.0060 'International Tables Vol C Tables 4.2.6.8 and 6.1.1.4'

loop_
_geom_angle_atom_site_label_1
_geom_angle_atom_site_label_2
_geom_angle_atom_site_label_3
_geom_angle
_geom_angle_site_symmetry_1
_geom_angle_site_symmetry_3
N1 N2 C3 108.19(8) . .
N1 N2 HN2 106.3 . .
C3 N2 HN2 109.6 . .
N2 N1 C2 108.73(8) . .
N2 N1 C3 110.24(8) . 3_765
C2 N1 C3 109.98(7) . 3_765
C4 O1 C1 110.59(7) 3_765 .
N1 C2 C1 108.81(9) . .
N1 C2 H2B 109.9 . .
C1 C2 H2B 109.9 . .
N1 C2 H2A 109.9 . .
C1 C2 H2A 109.9 . .
H2B C2 H2A 108.3 . .
N2 C3 N1 111.18(7) . 3_765
N2 C3 C4 109.71(8) . .
N1 C3 C4 108.48(8) 3_765 .
N2 C3 H3 109.1 . .
N1 C3 H3 109.1 3_765 .
C4 C3 H3 109.1 . .
O1 C1 C2 111.23(8) . .
O1 C1 H1B 109.4 . .
C2 C1 H1B 109.4 . .
O1 C1 H1A 109.4 . .
C2 C1 H1A 109.4 . .
H1B C1 H1A 108.0 . .
O1 C4 C3 110.42(9) 3_765 .
O1 C4 H4A 109.6 3_765 .
C3 C4 H4A 109.6 . .
O1 C4 H4B 109.6 3_765 .
C3 C4 H4B 109.6 . .
H4A C4 H4B 108.1 . .

loop_
_geom_bond_atom_site_label_1
_geom_bond_atom_site_label_2
_geom_bond_distance
_geom_bond_site_symmetry_2
N2 N1 1.4498(12) .
N2 C3 1.4549(14) .
N2 HN2 0.9062 .
N1 C2 1.4647(14) .
N1 C3 1.4760(12) 3_765
O1 C4 1.4264(13) 3_765
O1 C1 1.4335(12) .
C2 C1 1.5167(14) .
C2 H2B 0.9900 .
C2 H2A 0.9900 .
C3 N1 1.4760(13) 3_765
C3 C4 1.5200(14) .
C3 H3 1.0000 .
C1 H1B 0.9900 .
C1 H1A 0.9900 .
C4 O1 1.4264(13) 3_765
C4 H4A 0.9900 .
C4 H4B 0.9900 .

loop_
_geom_hbond_atom_site_label_D
_geom_hbond_atom_site_label_H
_geom_hbond_atom_site_label_A
_geom_hbond_distance_DH
_geom_hbond_distance_HA
_geom_hbond_distance_DA
_geom_hbond_angle_DHA
_geom_hbond_site_symmetry_A
C1 H1B O1 0.99 2.64 3.463(3) 141.0 3_664
C4 H4A N1 0.99 2.62 3.5646(18) 159.9 2_745
